data_2236075
loop_
_publ_author_name
'Sarr, Modou'
'Diasse-Sarr, Aminata'
'Diop, Libasse'
'Molloy, Kieran C.'
'Kociok-Kohn, Gabriele'

_publ_section_title
;
 Poly[tetrabutyltetrakis(\m~2~-hydrogen phenylphosphonato)ditin(IV)]
;
_journal_issue 11
_journal_name_full 'Acta Crystallographica Section E'
_journal_page_first m1334
_journal_paper_doi 10.1107/S1600536812040834
_journal_volume 68
_journal_year 2012
_chemical_formula_iupac '[Sn2 (C4 H9)4 (C6 H6 P O3)4]'
_chemical_formula_moiety 'C40 H60 O12 P4 Sn2'
_chemical_formula_sum 'C40 H60 O12 P4 Sn2'
_chemical_formula_weight 1094.14
_chemical_melting_point 463
_chemical_name_common 'Poly[dibutylbis(\m~2~-hydrogen phenylphosphonato)stannate(IV)]'
_chemical_name_systematic 'Poly[tetrabutyltetrakis(\m~2~-hydrogen phenylphosphonato)ditin(IV)'
_space_group_IT_number 2
_symmetry_cell_setting triclinic
_symmetry_space_group_name_Hall '-P 1'
_symmetry_space_group_name_H-M 'P -1'
_atom_sites_solution_hydrogens geom
_atom_sites_solution_primary direct
_atom_sites_solution_secondary difmap
_audit_creation_method SHELXL-97
_cell_angle_alpha 74.0740(10)
_cell_angle_beta 89.7420(10)
_cell_angle_gamma 77.2910(10)
_cell_formula_units_Z 2
_cell_length_a 11.0258(3)
_cell_length_b 13.8500(4)
_cell_length_c 16.0177(4)
_cell_measurement_reflns_used 31068
_cell_measurement_temperature 150(2)
_cell_measurement_theta_max 27.485
_cell_measurement_theta_min 2.910
_cell_volume 2290.43(11)
_computing_cell_refinement 'DENZO and SCALEPACK (Otwinowski & Minor, 1997)'
_computing_data_collection 'COLLECT (Nonius, 1998)'
_computing_data_reduction 'DENZO and SCALEPACK (Otwinowski & Minor, 1997)'
_computing_molecular_graphics 'ORTEP3 (Farrugia, 1997)'
_computing_publication_material 'WinGX (Farrugia, 1999)'
_computing_structure_refinement 'SHELXL97 (Sheldrick, 2008)'
_computing_structure_solution 'SIR97 (Altomare <i>et al.</i>, 1999)'
_diffrn_ambient_temperature 150(2)
_diffrn_measured_fraction_theta_full 0.991
_diffrn_measured_fraction_theta_max 0.991
_diffrn_measurement_device_type 'Nonius Kappa CCD'
_diffrn_measurement_method '525 1.1 degree images with \f and \w scans'
_diffrn_radiation_monochromator graphite
_diffrn_radiation_source 'fine-focus sealed tube'
_diffrn_radiation_type MoK\a
_diffrn_radiation_wavelength 0.71073
_diffrn_reflns_av_R_equivalents 0.0603
_diffrn_reflns_av_sigmaI/netI 0.0540
_diffrn_reflns_limit_h_max 14
_diffrn_reflns_limit_h_min -14
_diffrn_reflns_limit_k_max 17
_diffrn_reflns_limit_k_min -17
_diffrn_reflns_limit_l_max 20
_diffrn_reflns_limit_l_min -20
_diffrn_reflns_number 35391
_diffrn_reflns_theta_full 27.47
_diffrn_reflns_theta_max 27.47
_diffrn_reflns_theta_min 3.05
_diffrn_standards_decay_% 0
_diffrn_standards_number 0
_exptl_absorpt_coefficient_mu 1.288
_exptl_absorpt_correction_T_max 0.8820
_exptl_absorpt_correction_T_min 0.6986
_exptl_absorpt_correction_type multi-scan
_exptl_absorpt_process_details '(SORTAV; Blessing, 1995)'
_exptl_crystal_colour colourless
_exptl_crystal_density_diffrn 1.586
_exptl_crystal_density_method 'not measured'
_exptl_crystal_description plate
_exptl_crystal_F_000 1112
_exptl_crystal_size_max 0.30
_exptl_crystal_size_mid 0.25
_exptl_crystal_size_min 0.10
_refine_diff_density_max 2.727
_refine_diff_density_min -1.926
_refine_ls_extinction_method none
_refine_ls_goodness_of_fit_ref 1.053
_refine_ls_hydrogen_treatment mixed
_refine_ls_matrix_type full
_refine_ls_number_constraints 0
_refine_ls_number_parameters 570
_refine_ls_number_reflns 10394
_refine_ls_number_restraints 4
_refine_ls_restrained_S_all 1.053
_refine_ls_R_factor_all 0.0724
_refine_ls_R_factor_gt 0.0526
_refine_ls_shift/su_max 0.001
_refine_ls_shift/su_mean 0.000
_refine_ls_structure_factor_coef Fsqd
_refine_ls_weighting_details 'calc w=1/[\s^2^(Fo^2^)+(0.0765P)^2^+5.2512P] where P=(Fo^2^+2Fc^2^)/3'
_refine_ls_weighting_scheme calc
_refine_ls_wR_factor_gt 0.1288
_refine_ls_wR_factor_ref 0.1420
_reflns_number_gt 8145
_reflns_number_total 10394
_reflns_threshold_expression I>2\s(I)
_cod_data_source_file bh2452.cif
_cod_data_source_block I
_cod_original_cell_volume 2290.44(11)
_cod_database_code 2236075
_cod_database_fobs_code 2236075

loop_
_symmetry_equiv_pos_as_xyz
'x, y, z'
'-x, -y, -z'

loop_
_atom_site_type_symbol
_atom_site_label
_atom_site_fract_x
_atom_site_fract_y
_atom_site_fract_z
_atom_site_U_iso_or_equiv
_atom_site_adp_type
_atom_site_calc_flag
_atom_site_refinement_flags
_atom_site_occupancy
_atom_site_symmetry_multiplicity
_atom_site_disorder_assembly
_atom_site_disorder_group
Sn Sn1 0.60466(3) -0.00706(2) 0.145389(18) 0.01988(10) Uani d . 1 1 . .
Sn Sn2 1.09960(3) 0.00860(2) 0.353582(18) 0.02054(10) Uani d . 1 1 . .
P P1 0.66865(10) 0.05723(9) -0.07463(7) 0.0202(2) Uani d . 1 1 . .
P P2 0.89510(10) 0.05951(9) 0.16939(7) 0.0211(2) Uani d . 1 1 . .
P P3 0.80107(10) 0.05415(10) 0.42447(7) 0.0216(2) Uani d . 1 1 . .
P P4 1.42610(11) -0.06359(10) 0.32974(7) 0.0225(2) Uani d . 1 1 . .
O O1 0.7119(3) 0.0116(3) 0.0204(2) 0.0240(7) Uani d . 1 1 . .
O O2 0.5310(3) 0.0664(3) -0.0920(2) 0.0252(7) Uani d . 1 1 . .
O O3 0.7537(3) -0.0124(2) -0.1238(2) 0.0257(7) Uani d D 1 1 . .
H H3 0.732(6) 0.007(5) -0.1791(16) 0.06(2) Uiso d D 1 1 . .
O O4 0.7698(3) 0.0443(3) 0.2040(2) 0.0251(7) Uani d . 1 1 . .
O O5 1.0042(3) 0.0149(3) 0.2355(2) 0.0274(7) Uani d . 1 1 . .
O O6 0.9268(3) 0.0072(3) 0.0935(2) 0.0298(8) Uani d D 1 1 . .
H H6 0.856(3) 0.003(4) 0.074(4) 0.036 Uiso d D 1 1 . .
O O7 0.9299(3) 0.0723(3) 0.4037(2) 0.0276(7) Uani d . 1 1 . .
O O8 0.7875(3) 0.0056(3) 0.5202(2) 0.0261(7) Uani d . 1 1 . .
O O9 0.7634(3) -0.0200(3) 0.3762(2) 0.0288(8) Uani d D 1 1 . .
H H9 0.774(5) -0.014(4) 0.3214(15) 0.035 Uiso d D 1 1 . .
O O10 1.2932(3) -0.0490(3) 0.2950(2) 0.0256(7) Uani d . 1 1 . .
O O11 1.5111(3) -0.0171(3) 0.2644(2) 0.0265(7) Uani d . 1 1 . .
O O12 1.4275(3) -0.0133(3) 0.4068(2) 0.0306(8) Uani d D 1 1 . .
H H12 1.358(3) -0.004(5) 0.435(4) 0.047(18) Uiso d D 1 1 . .
C C1 0.5157(4) 0.1500(4) 0.0917(3) 0.0272(10) Uani d . 1 1 . .
H H1A 0.5813 0.1896 0.0779 0.033 Uiso calc R 1 1 . .
H H1B 0.4719 0.1565 0.0360 0.033 Uiso calc R 1 1 . .
C C2 0.4232(5) 0.2014(4) 0.1454(4) 0.0394(13) Uani d . 1 1 . .
H H2A 0.4679 0.2043 0.1977 0.047 Uiso calc R 1 1 . .
H H2B 0.3617 0.1588 0.1650 0.047 Uiso calc R 1 1 . .
C C3 0.3536(6) 0.3111(5) 0.0954(4) 0.0504(16) Uani d . 1 1 . .
H H3A 0.3141 0.3091 0.0407 0.060 Uiso calc R 1 1 . .
H H3B 0.2866 0.3363 0.1308 0.060 Uiso calc R 1 1 . .
C C4 0.4383(7) 0.3856(5) 0.0741(5) 0.063(2) Uani d . 1 1 . .
H H4A 0.4819 0.3845 0.1276 0.094 Uiso calc R 1 1 . .
H H4B 0.3887 0.4553 0.0469 0.094 Uiso calc R 1 1 . .
H H4C 0.4994 0.3652 0.0338 0.094 Uiso calc R 1 1 . .
C C5 0.7103(5) -0.1601(4) 0.1952(3) 0.0286(10) Uani d . 1 1 . .
H H5A 0.7751 -0.1597 0.2376 0.034 Uiso calc R 1 1 . .
H H5B 0.6544 -0.2022 0.2277 0.034 Uiso calc R 1 1 . .
C C6 0.7747(5) -0.2147(4) 0.1303(4) 0.0369(12) Uani d . 1 1 . .
H H6A 0.7135 -0.2072 0.0825 0.044 Uiso calc R 1 1 . .
H H6B 0.8418 -0.1809 0.1046 0.044 Uiso calc R 1 1 . .
C C7 0.8300(5) -0.3290(4) 0.1724(4) 0.0430(14) Uani d . 1 1 . .
H H7A 0.8868 -0.3559 0.1318 0.052 Uiso calc R 1 1 . .
H H7B 0.8805 -0.3361 0.2256 0.052 Uiso calc R 1 1 . .
C C8 0.7361(6) -0.3947(5) 0.1965(5) 0.0573(18) Uani d . 1 1 . .
H H8A 0.6862 -0.3749 0.2424 0.086 Uiso calc R 1 1 . .
H H8B 0.7797 -0.4674 0.2174 0.086 Uiso calc R 1 1 . .
H H8C 0.6815 -0.3847 0.1453 0.086 Uiso calc R 1 1 . .
C C9 1.0962(5) -0.1487(4) 0.4105(3) 0.0289(10) Uani d . 1 1 . .
H H9A 1.1828 -0.1878 0.4289 0.035 Uiso calc R 1 1 . .
H H9B 1.0491 -0.1531 0.4636 0.035 Uiso calc R 1 1 . .
C C10 1.0403(6) -0.2029(4) 0.3545(4) 0.0444(14) Uani d . 1 1 . .
H H10A 1.0965 -0.2124 0.3076 0.053 Uiso calc R 1 1 . .
H H10B 0.9595 -0.1585 0.3269 0.053 Uiso calc R 1 1 . .
C C11 1.0199(8) -0.3085(6) 0.4069(5) 0.066(2) Uani d . 1 1 . .
H H11A 0.9689 -0.2995 0.4564 0.080 Uiso calc R 1 1 . .
H H11B 0.9724 -0.3351 0.3693 0.080 Uiso calc R 1 1 . .
C C12 1.1337(10) -0.3830(7) 0.4396(8) 0.102(4) Uani d . 1 1 . .
H H12A 1.1834 -0.3942 0.3908 0.153 Uiso calc R 1 1 . .
H H12B 1.1147 -0.4482 0.4728 0.153 Uiso calc R 1 1 . .
H H12C 1.1807 -0.3577 0.4775 0.153 Uiso calc R 1 1 . .
C C13 1.1316(5) 0.1580(4) 0.3025(3) 0.0323(11) Uani d . 1 1 . .
H H13A 1.2230 0.1497 0.3013 0.039 Uiso calc PR 0.49(2) 1 A 1
H H13B 1.0985 0.1822 0.2412 0.039 Uiso calc PR 0.49(2) 1 A 1
H H13C 1.2090 0.1515 0.2709 0.039 Uiso calc PR 0.51(2) 1 A 2
H H13D 1.0626 0.1984 0.2591 0.039 Uiso calc PR 0.51(2) 1 A 2
C C14 1.087(2) 0.2390(14) 0.3390(18) 0.061(7) Uani d P 0.49(2) 1 A 1
H H14A 1.1296 0.2207 0.3974 0.073 Uiso calc PR 0.49(2) 1 A 1
H H14B 0.9974 0.2431 0.3474 0.073 Uiso calc PR 0.49(2) 1 A 1
C C15 1.1017(17) 0.3441(13) 0.2907(13) 0.040(4) Uani d P 0.49(2) 1 A 1
H H15A 1.0524 0.3655 0.2346 0.048 Uiso calc PR 0.49(2) 1 A 1
H H15B 1.1903 0.3390 0.2773 0.048 Uiso calc PR 0.49(2) 1 A 1
C C16 1.064(3) 0.4296(12) 0.3353(15) 0.083(8) Uani d P 0.49(2) 1 A 1
H H16A 0.9727 0.4530 0.3307 0.125 Uiso calc PR 0.49(2) 1 A 1
H H16B 1.1009 0.4875 0.3070 0.125 Uiso calc PR 0.49(2) 1 A 1
H H16C 1.0929 0.4031 0.3967 0.125 Uiso calc PR 0.49(2) 1 A 1
C C14A 1.1434(16) 0.2205(13) 0.3656(10) 0.037(4) Uani d P 0.51(2) 1 A 2
H H14C 1.0743 0.2165 0.4051 0.044 Uiso calc PR 0.51(2) 1 A 2
H H14D 1.2223 0.1882 0.4015 0.044 Uiso calc PR 0.51(2) 1 A 2
C C15A 1.1416(17) 0.3335(14) 0.3234(14) 0.043(4) Uani d P 0.51(2) 1 A 2
H H15C 1.1809 0.3599 0.3653 0.051 Uiso calc PR 0.51(2) 1 A 2
H H15D 1.1932 0.3384 0.2723 0.051 Uiso calc PR 0.51(2) 1 A 2
C C16A 1.0160(13) 0.4011(14) 0.2946(13) 0.065(6) Uani d P 0.51(2) 1 A 2
H H16D 0.9770 0.3774 0.2515 0.097 Uiso calc PR 0.51(2) 1 A 2
H H16E 1.0237 0.4722 0.2686 0.097 Uiso calc PR 0.51(2) 1 A 2
H H16F 0.9644 0.3986 0.3448 0.097 Uiso calc PR 0.51(2) 1 A 2
C C18 0.8176(5) 0.1993(4) -0.1217(4) 0.0385(13) Uani d . 1 1 . .
H H18 0.8864 0.1415 -0.1097 0.046 Uiso calc R 1 1 . .
C C19 0.8366(6) 0.2982(5) -0.1480(5) 0.0550(18) Uani d . 1 1 . .
H H19 0.9190 0.3083 -0.1539 0.066 Uiso calc R 1 1 . .
C C20 0.7368(6) 0.3827(5) -0.1659(4) 0.0501(16) Uani d . 1 1 . .
H H20 0.7509 0.4504 -0.1846 0.060 Uiso calc R 1 1 . .
C C21 0.6185(6) 0.3688(4) -0.1567(4) 0.0464(15) Uani d . 1 1 . .
H H21 0.5503 0.4270 -0.1684 0.056 Uiso calc R 1 1 . .
C C22 0.5972(5) 0.2706(4) -0.1305(4) 0.0363(12) Uani d . 1 1 . .
H H22 0.5143 0.2616 -0.1246 0.044 Uiso calc R 1 1 . .
C C23 0.6961(4) 0.1852(4) -0.1128(3) 0.0230(9) Uani d . 1 1 . .
C C24 0.8867(5) 0.1947(4) 0.1239(3) 0.0286(10) Uani d . 1 1 . .
C C25 0.7865(5) 0.2678(4) 0.1385(4) 0.0388(13) Uani d . 1 1 . .
H H25 0.7199 0.2465 0.1709 0.047 Uiso calc R 1 1 . .
C C26 0.7844(6) 0.3719(5) 0.1056(5) 0.0556(18) Uani d . 1 1 . .
H H26 0.7146 0.4220 0.1136 0.067 Uiso calc R 1 1 . .
C C27 0.8827(7) 0.4030(5) 0.0614(5) 0.0571(18) Uani d . 1 1 . .
H H27 0.8820 0.4743 0.0405 0.068 Uiso calc R 1 1 . .
C C28 0.9822(6) 0.3304(5) 0.0477(4) 0.0528(17) Uani d . 1 1 . .
H H28 1.0495 0.3522 0.0165 0.063 Uiso calc R 1 1 . .
C C29 0.9856(5) 0.2271(5) 0.0784(4) 0.0402(13) Uani d . 1 1 . .
H H29 1.0550 0.1778 0.0687 0.048 Uiso calc R 1 1 . .
C C30 0.6932(4) 0.1762(4) 0.3882(3) 0.0264(10) Uani d . 1 1 . .
C C31 0.7309(6) 0.2674(4) 0.3687(4) 0.0451(14) Uani d . 1 1 . .
H H31 0.8171 0.2667 0.3726 0.054 Uiso calc R 1 1 . .
C C32 0.6441(8) 0.3607(5) 0.3434(5) 0.066(2) Uani d . 1 1 . .
H H32 0.6707 0.4237 0.3295 0.079 Uiso calc R 1 1 . .
C C33 0.5190(7) 0.3615(5) 0.3384(5) 0.060(2) Uani d . 1 1 . .
H H33 0.4595 0.4254 0.3207 0.072 Uiso calc R 1 1 . .
C C34 0.4804(6) 0.2714(5) 0.3586(5) 0.0534(17) Uani d . 1 1 . .
H H34 0.3939 0.2729 0.3553 0.064 Uiso calc R 1 1 . .
C C35 0.5654(5) 0.1783(5) 0.3838(4) 0.0386(13) Uani d . 1 1 . .
H H35 0.5378 0.1157 0.3981 0.046 Uiso calc R 1 1 . .
C C36 1.4922(4) -0.1989(4) 0.3735(3) 0.0288(10) Uani d . 1 1 . .
C C37 1.4313(5) -0.2721(4) 0.3611(4) 0.0389(13) Uani d . 1 1 . .
H H37 1.3520 -0.2509 0.3304 0.047 Uiso calc R 1 1 . .
C C38 1.4865(6) -0.3759(5) 0.3935(4) 0.0491(15) Uani d . 1 1 . .
H H38 1.4442 -0.4261 0.3860 0.059 Uiso calc R 1 1 . .
C C39 1.6026(6) -0.4071(5) 0.4366(4) 0.0530(17) Uani d . 1 1 . .
H H39 1.6402 -0.4784 0.4583 0.064 Uiso calc R 1 1 . .
C C40 1.6642(6) -0.3346(5) 0.4481(4) 0.0511(16) Uani d . 1 1 . .
H H40 1.7441 -0.3563 0.4779 0.061 Uiso calc R 1 1 . .
C C41 1.6103(5) -0.2309(5) 0.4165(4) 0.0400(13) Uani d . 1 1 . .
H H41 1.6534 -0.1813 0.4239 0.048 Uiso calc R 1 1 . .

loop_
_atom_site_aniso_label
_atom_site_aniso_U_11
_atom_site_aniso_U_22
_atom_site_aniso_U_33
_atom_site_aniso_U_12
_atom_site_aniso_U_13
_atom_site_aniso_U_23
Sn1 0.01548(16) 0.02907(18) 0.01582(16) -0.00556(12) 0.00436(11) -0.00712(12)
Sn2 0.01641(16) 0.03061(18) 0.01525(16) -0.00626(12) 0.00486(11) -0.00684(12)
P1 0.0162(5) 0.0304(6) 0.0150(5) -0.0061(4) 0.0047(4) -0.0075(5)
P2 0.0178(5) 0.0315(6) 0.0146(5) -0.0058(5) 0.0038(4) -0.0071(5)
P3 0.0176(5) 0.0327(6) 0.0160(5) -0.0066(5) 0.0052(4) -0.0086(5)
P4 0.0197(5) 0.0338(6) 0.0146(5) -0.0073(5) 0.0058(4) -0.0068(5)
O1 0.0211(16) 0.0335(17) 0.0171(15) -0.0070(13) 0.0038(12) -0.0060(13)
O2 0.0196(15) 0.0360(18) 0.0211(16) -0.0056(13) 0.0002(13) -0.0104(14)
O3 0.0261(17) 0.0300(18) 0.0194(16) -0.0001(14) 0.0019(13) -0.0091(14)
O4 0.0200(16) 0.0384(19) 0.0189(16) -0.0096(14) 0.0054(12) -0.0093(14)
O5 0.0247(17) 0.0393(19) 0.0187(16) -0.0078(14) 0.0039(13) -0.0086(14)
O6 0.0268(18) 0.043(2) 0.0231(17) -0.0060(16) 0.0053(14) -0.0168(15)
O7 0.0203(16) 0.0413(19) 0.0243(17) -0.0092(14) 0.0130(13) -0.0127(15)
O8 0.0205(16) 0.0383(19) 0.0174(15) -0.0051(14) 0.0072(12) -0.0058(13)
O9 0.0354(19) 0.0348(19) 0.0202(16) -0.0114(15) 0.0101(14) -0.0116(15)
O10 0.0209(16) 0.0365(19) 0.0205(16) -0.0073(14) 0.0056(13) -0.0092(14)
O11 0.0243(16) 0.0390(19) 0.0168(16) -0.0081(14) 0.0115(13) -0.0083(14)
O12 0.0263(18) 0.048(2) 0.0225(17) -0.0125(16) 0.0069(14) -0.0147(15)
C1 0.026(2) 0.031(3) 0.022(2) -0.0052(19) 0.0074(19) -0.0047(19)
C2 0.045(3) 0.032(3) 0.036(3) -0.002(2) 0.019(2) -0.008(2)
C3 0.048(4) 0.045(3) 0.052(4) 0.002(3) 0.019(3) -0.014(3)
C4 0.071(5) 0.038(4) 0.076(5) -0.006(3) 0.013(4) -0.013(3)
C5 0.029(2) 0.035(3) 0.021(2) -0.006(2) 0.0024(19) -0.007(2)
C6 0.031(3) 0.040(3) 0.040(3) -0.007(2) 0.013(2) -0.013(2)
C7 0.036(3) 0.038(3) 0.054(4) -0.003(2) 0.011(3) -0.016(3)
C8 0.050(4) 0.043(4) 0.080(5) -0.011(3) 0.018(4) -0.018(3)
C9 0.030(3) 0.033(3) 0.023(2) -0.009(2) 0.0009(19) -0.006(2)
C10 0.060(4) 0.038(3) 0.040(3) -0.018(3) -0.002(3) -0.013(3)
C11 0.072(5) 0.062(5) 0.070(5) -0.027(4) 0.001(4) -0.018(4)
C12 0.104(8) 0.062(5) 0.131(9) -0.022(5) -0.028(7) -0.009(6)
C13 0.038(3) 0.037(3) 0.022(2) -0.013(2) 0.004(2) -0.004(2)
C14 0.053(12) 0.043(9) 0.095(18) -0.022(9) 0.049(12) -0.024(10)
C15 0.031(9) 0.031(7) 0.057(11) -0.002(7) -0.008(6) -0.012(7)
C16 0.14(2) 0.044(9) 0.082(14) -0.030(10) 0.035(13) -0.040(9)
C14A 0.032(8) 0.049(8) 0.033(7) -0.014(7) -0.001(6) -0.012(6)
C15A 0.033(9) 0.044(8) 0.059(12) -0.018(8) 0.016(7) -0.020(9)
C16A 0.039(8) 0.061(11) 0.081(13) -0.005(7) 0.010(7) -0.004(9)
C18 0.026(3) 0.044(3) 0.046(3) -0.013(2) 0.006(2) -0.010(3)
C19 0.040(3) 0.052(4) 0.075(5) -0.027(3) 0.013(3) -0.009(3)
C20 0.063(4) 0.037(3) 0.055(4) -0.024(3) 0.014(3) -0.009(3)
C21 0.049(4) 0.033(3) 0.053(4) -0.008(3) 0.008(3) -0.006(3)
C22 0.028(3) 0.037(3) 0.041(3) -0.006(2) 0.007(2) -0.007(2)
C23 0.022(2) 0.030(2) 0.019(2) -0.0102(18) 0.0042(17) -0.0079(18)
C24 0.028(2) 0.032(3) 0.026(2) -0.010(2) -0.0024(19) -0.005(2)
C25 0.031(3) 0.038(3) 0.050(3) -0.010(2) 0.005(2) -0.014(3)
C26 0.050(4) 0.034(3) 0.080(5) -0.003(3) -0.004(3) -0.017(3)
C27 0.064(4) 0.036(3) 0.070(5) -0.022(3) 0.002(4) -0.005(3)
C28 0.056(4) 0.052(4) 0.050(4) -0.026(3) 0.010(3) -0.002(3)
C29 0.038(3) 0.043(3) 0.037(3) -0.012(2) 0.009(2) -0.004(2)
C30 0.026(2) 0.033(3) 0.019(2) -0.0016(19) 0.0037(18) -0.0097(19)
C31 0.041(3) 0.036(3) 0.057(4) -0.013(3) 0.007(3) -0.008(3)
C32 0.086(6) 0.033(3) 0.073(5) -0.011(3) 0.013(4) -0.009(3)
C33 0.066(5) 0.044(4) 0.053(4) 0.024(3) -0.010(3) -0.014(3)
C34 0.039(3) 0.050(4) 0.063(4) 0.009(3) -0.009(3) -0.017(3)
C35 0.028(3) 0.044(3) 0.045(3) -0.006(2) 0.000(2) -0.015(3)
C36 0.027(2) 0.037(3) 0.020(2) -0.007(2) 0.0071(19) -0.006(2)
C37 0.035(3) 0.041(3) 0.040(3) -0.007(2) 0.006(2) -0.012(2)
C38 0.054(4) 0.032(3) 0.059(4) -0.013(3) 0.011(3) -0.007(3)
C39 0.057(4) 0.037(3) 0.050(4) 0.005(3) 0.012(3) -0.001(3)
C40 0.044(3) 0.051(4) 0.042(3) 0.002(3) 0.000(3) 0.004(3)
C41 0.040(3) 0.043(3) 0.031(3) -0.006(2) 0.002(2) -0.002(2)

loop_
_atom_type_symbol
_atom_type_description
_atom_type_scat_dispersion_real
_atom_type_scat_dispersion_imag
_atom_type_scat_source
C C 0.0033 0.0016 'International Tables Vol C Tables 4.2.6.8 and 6.1.1.4'
H H 0.0000 0.0000 'International Tables Vol C Tables 4.2.6.8 and 6.1.1.4'
O O 0.0106 0.0060 'International Tables Vol C Tables 4.2.6.8 and 6.1.1.4'
P P 0.1023 0.0942 'International Tables Vol C Tables 4.2.6.8 and 6.1.1.4'
Sn Sn -0.6537 1.4246 'International Tables Vol C Tables 4.2.6.8 and 6.1.1.4'

loop_
_geom_angle_atom_site_label_1
_geom_angle_atom_site_label_2
_geom_angle_atom_site_label_3
_geom_angle_site_symmetry_1
_geom_angle_site_symmetry_3
_geom_angle
C1 Sn1 C5 . . 174.37(18)
C1 Sn1 O2 . 2_655 95.48(16)
C5 Sn1 O2 . 2_655 88.55(16)
C1 Sn1 O11 . 1_455 92.86(15)
C5 Sn1 O11 . 1_455 90.93(16)
O2 Sn1 O11 2_655 1_455 91.82(12)
C1 Sn1 O1 . . 85.51(15)
C5 Sn1 O1 . . 90.44(15)
O2 Sn1 O1 2_655 . 91.96(12)
O11 Sn1 O1 1_455 . 176.01(12)
C1 Sn1 O4 . . 89.40(16)
C5 Sn1 O4 . . 86.40(16)
O2 Sn1 O4 2_655 . 174.42(12)
O11 Sn1 O4 1_455 . 90.65(12)
O1 Sn1 O4 . . 85.70(11)
C13 Sn2 C9 . . 171.5(2)
C13 Sn2 O7 . . 90.09(17)
C9 Sn2 O7 . . 96.29(16)
C13 Sn2 O5 . . 92.65(17)
C9 Sn2 O5 . . 92.77(16)
O7 Sn2 O5 . . 91.74(12)
C13 Sn2 O8 . 2_756 88.59(16)
C9 Sn2 O8 . 2_756 85.65(15)
O7 Sn2 O8 . 2_756 91.44(12)
O5 Sn2 O8 . 2_756 176.59(12)
C13 Sn2 O10 . . 85.28(17)
C9 Sn2 O10 . . 88.24(16)
O7 Sn2 O10 . . 175.30(12)
O5 Sn2 O10 . . 89.30(12)
O8 Sn2 O10 2_756 . 87.63(11)
O1 P1 O2 . . 113.49(18)
O1 P1 O3 . . 105.59(18)
O2 P1 O3 . . 113.04(19)
O1 P1 C23 . . 109.6(2)
O2 P1 C23 . . 107.0(2)
O3 P1 C23 . . 107.9(2)
O5 P2 O4 . . 115.01(18)
O5 P2 O6 . . 106.31(19)
O4 P2 O6 . . 110.19(19)
O5 P2 C24 . . 108.7(2)
O4 P2 C24 . . 109.3(2)
O6 P2 C24 . . 106.9(2)
O7 P3 O8 . . 113.94(19)
O7 P3 O9 . . 112.23(19)
O8 P3 O9 . . 105.37(19)
O7 P3 C30 . . 107.3(2)
O8 P3 C30 . . 109.8(2)
O9 P3 C30 . . 108.1(2)
O11 P4 O10 . . 115.26(18)
O11 P4 O12 . . 106.10(19)
O10 P4 O12 . . 110.47(19)
O11 P4 C36 . . 108.9(2)
O10 P4 C36 . . 108.9(2)
O12 P4 C36 . . 106.9(2)
P1 O1 Sn1 . . 131.87(18)
P1 O2 Sn1 . 2_655 145.6(2)
P1 O3 H3 . . 111(5)
P2 O4 Sn1 . . 131.42(18)
P2 O5 Sn2 . . 151.1(2)
P2 O6 H6 . . 105(4)
P3 O7 Sn2 . . 141.8(2)
P3 O8 Sn2 . 2_756 133.47(19)
P3 O9 H9 . . 123(4)
P4 O10 Sn2 . . 130.14(19)
P4 O11 Sn1 . 1_655 151.1(2)
P4 O12 H12 . . 117(4)
C2 C1 Sn1 . . 118.2(3)
C2 C1 H1A . . 107.8
Sn1 C1 H1A . . 107.8
C2 C1 H1B . . 107.8
Sn1 C1 H1B . . 107.8
H1A C1 H1B . . 107.1
C1 C2 C3 . . 113.3(4)
C1 C2 H2A . . 108.9
C3 C2 H2A . . 108.9
C1 C2 H2B . . 108.9
C3 C2 H2B . . 108.9
H2A C2 H2B . . 107.7
C4 C3 C2 . . 112.6(5)
C4 C3 H3A . . 109.1
C2 C3 H3A . . 109.1
C4 C3 H3B . . 109.1
C2 C3 H3B . . 109.1
H3A C3 H3B . . 107.8
C3 C4 H4A . . 109.5
C3 C4 H4B . . 109.5
H4A C4 H4B . . 109.5
C3 C4 H4C . . 109.5
H4A C4 H4C . . 109.5
H4B C4 H4C . . 109.5
C6 C5 Sn1 . . 117.8(3)
C6 C5 H5A . . 107.9
Sn1 C5 H5A . . 107.9
C6 C5 H5B . . 107.9
Sn1 C5 H5B . . 107.9
H5A C5 H5B . . 107.2
C7 C6 C5 . . 112.4(5)
C7 C6 H6A . . 109.1
C5 C6 H6A . . 109.1
C7 C6 H6B . . 109.1
C5 C6 H6B . . 109.1
H6A C6 H6B . . 107.9
C8 C7 C6 . . 115.0(5)
C8 C7 H7A . . 108.5
C6 C7 H7A . . 108.5
C8 C7 H7B . . 108.5
C6 C7 H7B . . 108.5
H7A C7 H7B . . 107.5
C7 C8 H8A . . 109.5
C7 C8 H8B . . 109.5
H8A C8 H8B . . 109.5
C7 C8 H8C . . 109.5
H8A C8 H8C . . 109.5
H8B C8 H8C . . 109.5
C10 C9 Sn2 . . 117.3(3)
C10 C9 H9A . . 108.0
Sn2 C9 H9A . . 108.0
C10 C9 H9B . . 108.0
Sn2 C9 H9B . . 108.0
H9A C9 H9B . . 107.2
C9 C10 C11 . . 112.7(5)
C9 C10 H10A . . 109.0
C11 C10 H10A . . 109.0
C9 C10 H10B . . 109.0
C11 C10 H10B . . 109.0
H10A C10 H10B . . 107.8
C12 C11 C10 . . 113.3(7)
C12 C11 H11A . . 108.9
C10 C11 H11A . . 108.9
C12 C11 H11B . . 108.9
C10 C11 H11B . . 108.9
H11A C11 H11B . . 107.7
C11 C12 H12A . . 109.5
C11 C12 H12B . . 109.5
H12A C12 H12B . . 109.5
C11 C12 H12C . . 109.5
H12A C12 H12C . . 109.5
H12B C12 H12C . . 109.5
C14 C13 Sn2 . . 123.2(8)
C14A C13 Sn2 . . 118.2(7)
C14 C13 H13A . . 106.5
C14A C13 H13A . . 83.6
Sn2 C13 H13A . . 106.5
C14 C13 H13B . . 106.5
C14A C13 H13B . . 129.2
Sn2 C13 H13B . . 106.5
H13A C13 H13B . . 106.5
C14 C13 H13C . . 123.3
C14A C13 H13C . . 107.8
Sn2 C13 H13C . . 107.8
H13B C13 H13C . . 78.2
C14 C13 H13D . . 80.8
C14A C13 H13D . . 107.8
Sn2 C13 H13D . . 107.8
H13A C13 H13D . . 132.2
H13C C13 H13D . . 107.1
C13 C14 C15 . . 118.2(15)
C13 C14 H14A . . 107.8
C15 C14 H14A . . 107.8
C13 C14 H14B . . 107.8
C15 C14 H14B . . 107.8
H14A C14 H14B . . 107.1
C14 C15 C16 . . 117.4(16)
C14 C15 H15A . . 108.0
C16 C15 H15A . . 108.0
C14 C15 H15B . . 108.0
C16 C15 H15B . . 108.0
H15A C15 H15B . . 107.2
C15A C14A C13 . . 115.1(12)
C15A C14A H14C . . 108.5
C13 C14A H14C . . 108.5
C15A C14A H14D . . 108.5
C13 C14A H14D . . 108.5
H14C C14A H14D . . 107.5
C16A C15A C14A . . 115.1(13)
C16A C15A H15C . . 108.5
C14A C15A H15C . . 108.5
C16A C15A H15D . . 108.5
C14A C15A H15D . . 108.5
H15C C15A H15D . . 107.5
C15A C16A H16D . . 109.5
C15A C16A H16E . . 109.5
H16D C16A H16E . . 109.5
C15A C16A H16F . . 109.5
H16D C16A H16F . . 109.5
H16E C16A H16F . . 109.5
C19 C18 C23 . . 119.2(5)
C19 C18 H18 . . 120.4
C23 C18 H18 . . 120.4
C18 C19 C20 . . 120.7(6)
C18 C19 H19 . . 119.6
C20 C19 H19 . . 119.6
C21 C20 C19 . . 120.0(6)
C21 C20 H20 . . 120.0
C19 C20 H20 . . 120.0
C20 C21 C22 . . 120.3(6)
C20 C21 H21 . . 119.8
C22 C21 H21 . . 119.8
C21 C22 C23 . . 120.3(5)
C21 C22 H22 . . 119.8
C23 C22 H22 . . 119.8
C22 C23 C18 . . 119.4(5)
C22 C23 P1 . . 120.3(4)
C18 C23 P1 . . 120.2(4)
C25 C24 C29 . . 119.5(5)
C25 C24 P2 . . 120.6(4)
C29 C24 P2 . . 119.7(4)
C26 C25 C24 . . 119.6(5)
C26 C25 H25 . . 120.2
C24 C25 H25 . . 120.2
C27 C26 C25 . . 120.4(6)
C27 C26 H26 . . 119.8
C25 C26 H26 . . 119.8
C26 C27 C28 . . 119.8(6)
C26 C27 H27 . . 120.1
C28 C27 H27 . . 120.1
C29 C28 C27 . . 121.0(6)
C29 C28 H28 . . 119.5
C27 C28 H28 . . 119.5
C28 C29 C24 . . 119.7(6)
C28 C29 H29 . . 120.1
C24 C29 H29 . . 120.2
C31 C30 C35 . . 119.2(5)
C31 C30 P3 . . 122.1(4)
C35 C30 P3 . . 118.6(4)
C30 C31 C32 . . 120.4(6)
C30 C31 H31 . . 119.8
C32 C31 H31 . . 119.8
C33 C32 C31 . . 119.7(6)
C33 C32 H32 . . 120.2
C31 C32 H32 . . 120.2
C34 C33 C32 . . 120.4(6)
C34 C33 H33 . . 119.8
C32 C33 H33 . . 119.8
C33 C34 C35 . . 120.6(6)
C33 C34 H34 . . 119.7
C35 C34 H34 . . 119.7
C34 C35 C30 . . 119.7(6)
C34 C35 H35 . . 120.2
C30 C35 H35 . . 120.2
C37 C36 C41 . . 119.5(5)
C37 C36 P4 . . 121.2(4)
C41 C36 P4 . . 119.2(4)
C38 C37 C36 . . 119.7(5)
C38 C37 H37 . . 120.1
C36 C37 H37 . . 120.1
C39 C38 C37 . . 120.4(6)
C39 C38 H38 . . 119.8
C37 C38 H38 . . 119.8
C38 C39 C40 . . 120.0(6)
C38 C39 H39 . . 120.0
C40 C39 H39 . . 120.0
C41 C40 C39 . . 120.3(6)
C41 C40 H40 . . 119.9
C39 C40 H40 . . 119.9
C40 C41 C36 . . 119.9(6)
C40 C41 H41 . . 120.0
C36 C41 H41 . . 120.0

loop_
_geom_bond_atom_site_label_1
_geom_bond_atom_site_label_2
_geom_bond_site_symmetry_2
_geom_bond_distance
Sn1 C1 . 2.116(5)
Sn1 C5 . 2.117(5)
Sn1 O2 2_655 2.140(3)
Sn1 O11 1_455 2.149(3)
Sn1 O1 . 2.303(3)
Sn1 O4 . 2.378(3)
Sn2 C13 . 2.113(5)
Sn2 C9 . 2.127(5)
Sn2 O7 . 2.138(3)
Sn2 O5 . 2.139(3)
Sn2 O8 2_756 2.317(3)
Sn2 O10 . 2.391(3)
P1 O1 . 1.513(3)
P1 O2 . 1.516(3)
P1 O3 . 1.563(3)
P1 C23 . 1.802(5)
P2 O5 . 1.509(3)
P2 O4 . 1.522(3)
P2 O6 . 1.580(4)
P2 C24 . 1.795(5)
P3 O7 . 1.517(3)
P3 O8 . 1.518(3)
P3 O9 . 1.566(4)
P3 C30 . 1.786(5)
P4 O11 . 1.508(3)
P4 O10 . 1.521(3)
P4 O12 . 1.577(4)
P4 C36 . 1.794(5)
O2 Sn1 2_655 2.140(3)
O3 H3 . 0.87(2)
O6 H6 . 0.861(19)
O8 Sn2 2_756 2.317(3)
O9 H9 . 0.867(19)
O11 Sn1 1_655 2.149(3)
O12 H12 . 0.88(2)
C1 C2 . 1.514(7)
C1 H1A . 0.9900
C1 H1B . 0.9900
C2 C3 . 1.537(8)
C2 H2A . 0.9900
C2 H2B . 0.9900
C3 C4 . 1.511(9)
C3 H3A . 0.9900
C3 H3B . 0.9900
C4 H4A . 0.9800
C4 H4B . 0.9800
C4 H4C . 0.9800
C5 C6 . 1.531(7)
C5 H5A . 0.9900
C5 H5B . 0.9900
C6 C7 . 1.525(8)
C6 H6A . 0.9900
C6 H6B . 0.9900
C7 C8 . 1.506(9)
C7 H7A . 0.9900
C7 H7B . 0.9900
C8 H8A . 0.9800
C8 H8B . 0.9800
C8 H8C . 0.9800
C9 C10 . 1.524(7)
C9 H9A . 0.9900
C9 H9B . 0.9900
C10 C11 . 1.537(9)
C10 H10A . 0.9900
C10 H10B . 0.9900
C11 C12 . 1.433(11)
C11 H11A . 0.9900
C11 H11B . 0.9900
C12 H12A . 0.9800
C12 H12B . 0.9800
C12 H12C . 0.9800
C13 C14 . 1.398(19)
C13 C14A . 1.522(16)
C13 H13A . 0.9900
C13 H13B . 0.9900
C13 H13C . 0.9900
C13 H13D . 0.9900
C14 C15 . 1.49(3)
C14 H14A . 0.9900
C14 H14B . 0.9900
C15 C16 . 1.53(3)
C15 H15A . 0.9900
C15 H15B . 0.9900
C16 H16A . 0.9800
C16 H16B . 0.9800
C16 H16C . 0.9800
C14A C15A . 1.52(2)
C14A H14C . 0.9900
C14A H14D . 0.9900
C15A C16A . 1.49(2)
C15A H15C . 0.9900
C15A H15D . 0.9900
C16A H16D . 0.9800
C16A H16E . 0.9800
C16A H16F . 0.9800
C18 C19 . 1.380(8)
C18 C23 . 1.398(7)
C18 H18 . 0.9500
C19 C20 . 1.383(9)
C19 H19 . 0.9500
C20 C21 . 1.361(9)
C20 H20 . 0.9500
C21 C22 . 1.382(8)
C21 H21 . 0.9500
C22 C23 . 1.385(7)
C22 H22 . 0.9500
C24 C25 . 1.391(7)
C24 C29 . 1.397(7)
C25 C26 . 1.388(8)
C25 H25 . 0.9500
C26 C27 . 1.376(10)
C26 H26 . 0.9500
C27 C28 . 1.377(10)
C27 H27 . 0.9500
C28 C29 . 1.371(8)
C28 H28 . 0.9500
C29 H29 . 0.9500
C30 C31 . 1.371(7)
C30 C35 . 1.405(7)
C31 C32 . 1.386(9)
C31 H31 . 0.9500
C32 C33 . 1.379(11)
C32 H32 . 0.9500
C33 C34 . 1.362(10)
C33 H33 . 0.9500
C34 C35 . 1.375(8)
C34 H34 . 0.9500
C35 H35 . 0.9500
C36 C37 . 1.389(8)
C36 C41 . 1.398(7)
C37 C38 . 1.385(8)
C37 H37 . 0.9500
C38 C39 . 1.379(9)
C38 H38 . 0.9500
C39 C40 . 1.381(10)
C39 H39 . 0.9500
C40 C41 . 1.378(8)
C40 H40 . 0.9500
C41 H41 . 0.9500

loop_
_geom_hbond_atom_site_label_D
_geom_hbond_atom_site_label_H
_geom_hbond_atom_site_label_A
_geom_hbond_site_symmetry_A
_geom_hbond_distance_DH
_geom_hbond_distance_HA
_geom_hbond_distance_DA
_geom_hbond_angle_DHA
_geom_hbond_publ_flag
O3 H3 O10 2_755 0.87(2) 1.797(14) 2.656(5) 172(6) yes
O6 H6 O1 . 0.86(2) 1.770(14) 2.628(5) 172(6) yes
O9 H9 O4 . 0.87(2) 1.83(2) 2.662(5) 159(6) yes
O12 H12 O8 2_756 0.88(2) 1.777(17) 2.633(5) 168(6) yes
